data_4087294
loop_
_publ_author_name
'Blaya, Mar\'ia'
'Bautista, Delia'
'Gil-Rubio, Juan'
'Vicente, Jos\'e'

_publ_section_title
;
 Perfluoroalkylation of Coordinated Ethene in Rh(I) and Ir(I) Complexes.
 Catalytic Addition of Iodoperfluoroalkanes to Ethene
;
_journal_issue 7
_journal_name_full Organometallics
_journal_page_first 1245
_journal_paper_doi 10.1021/acs.organomet.6b00929
_journal_volume 36
_journal_year 2017
_chemical_formula_sum 'C17 H33 Cl F3 O3 P2 Rh S'
_chemical_formula_weight 574.79
_space_group_crystal_system monoclinic
_space_group_IT_number 14
_space_group_name_Hall '-P 2yn'
_space_group_name_H-M_alt 'P 1 21/n 1'
_symmetry_space_group_name_Hall '-P 2yn'
_symmetry_space_group_name_H-M 'P 1 21/n 1'
_atom_sites_solution_hydrogens geom
_atom_sites_solution_primary direct
_audit_creation_method SHELXL-2014/7
_cell_angle_alpha 90
_cell_angle_beta 97.286(8)
_cell_angle_gamma 90
_cell_formula_units_Z 4
_cell_length_a 11.043(5)
_cell_length_b 16.148(7)
_cell_length_c 13.585(6)
_cell_measurement_reflns_used 7028
_cell_measurement_temperature 100(2)
_cell_measurement_theta_max 26.97
_cell_measurement_theta_min 2.24
_cell_volume 2402.9(18)
_computing_cell_refinement 'Bruker SAINT'
_computing_data_collection 'Bruker SMART'
_computing_data_reduction 'Bruker SAINT'
_computing_molecular_graphics 'Bruker SHELXTL'
_computing_publication_material 'Bruker SHELXTL'
_computing_structure_refinement 'SHELXL-2014/7 (Sheldrick, 2014)'
_computing_structure_solution 'SHELXS-97 (Sheldrick, 1990)'
_diffrn_ambient_temperature 100(2)
_diffrn_detector_area_resol_mean 8.26
_diffrn_measured_fraction_theta_full 1.000
_diffrn_measured_fraction_theta_max 0.946
_diffrn_measurement_device_type 'Bruker SMART APEX CCD'
_diffrn_measurement_method \w-scan
_diffrn_radiation_monochromator graphite
_diffrn_radiation_source 'fine-focus sealed tube'
_diffrn_radiation_type MoK\a
_diffrn_radiation_wavelength 0.71073
_diffrn_reflns_av_R_equivalents 0.0651
_diffrn_reflns_av_unetI/netI 0.0491
_diffrn_reflns_Laue_measured_fraction_full 1.000
_diffrn_reflns_Laue_measured_fraction_max 0.946
_diffrn_reflns_limit_h_max 14
_diffrn_reflns_limit_h_min -14
_diffrn_reflns_limit_k_max 21
_diffrn_reflns_limit_k_min -21
_diffrn_reflns_limit_l_max 18
_diffrn_reflns_limit_l_min -18
_diffrn_reflns_number 36540
_diffrn_reflns_point_group_measured_fraction_full 1.000
_diffrn_reflns_point_group_measured_fraction_max 0.946
_diffrn_reflns_theta_full 26.000
_diffrn_reflns_theta_max 28.676
_diffrn_reflns_theta_min 1.968
_exptl_absorpt_coefficient_mu 1.080
_exptl_absorpt_correction_T_max 0.9683
_exptl_absorpt_correction_T_min 0.6885
_exptl_absorpt_correction_type multi-scan
_exptl_absorpt_process_details SADABS
_exptl_crystal_colour yellow
_exptl_crystal_density_diffrn 1.589
_exptl_crystal_description lath
_exptl_crystal_F_000 1176
_exptl_crystal_size_max 0.250
_exptl_crystal_size_mid 0.070
_exptl_crystal_size_min 0.030
_refine_diff_density_max 1.187
_refine_diff_density_min -0.691
_refine_diff_density_rms 0.108
_refine_ls_extinction_method none
_refine_ls_goodness_of_fit_ref 1.017
_refine_ls_hydrogen_treatment constr
_refine_ls_matrix_type full
_refine_ls_number_parameters 264
_refine_ls_number_reflns 5855
_refine_ls_number_restraints 0
_refine_ls_restrained_S_all 1.017
_refine_ls_R_factor_all 0.0604
_refine_ls_R_factor_gt 0.0403
_refine_ls_shift/su_max 0.001
_refine_ls_shift/su_mean 0.000
_refine_ls_structure_factor_coef Fsqd
_refine_ls_weighting_details 'w=1/[\s^2^(Fo^2^)+(0.0508P)^2^+0.0848P] where P=(Fo^2^+2Fc^2^)/3'
_refine_ls_weighting_scheme calc
_refine_ls_wR_factor_gt 0.0866
_refine_ls_wR_factor_ref 0.0943
_reflns_Friedel_coverage 0.000
_reflns_number_gt 4563
_reflns_number_total 5855
_reflns_threshold_expression 'I > 2\s(I)'
_cod_data_source_file om6b00929_si_002.cif
_cod_data_source_block mbm1493sp
_cod_original_cell_volume 2403.0(19)
_cod_database_code 4087294
_shelx_shelxl_version_number 2014/7
_shelx_space_group_comment
;
The symmetry employed for this shelxl refinement is uniquely defined
by the following loop, which should always be used as a source of
symmetry information in preference to the above space-group names.
They are only intended as comments.
;
_shelx_estimated_absorpt_t_min 0.774
_shelx_estimated_absorpt_t_max 0.968

loop_
_space_group_symop_operation_xyz
'x, y, z'
'-x+1/2, y+1/2, -z+1/2'
'-x, -y, -z'
'x-1/2, -y-1/2, z-1/2'

loop_
_atom_site_label
_atom_site_type_symbol
_atom_site_fract_x
_atom_site_fract_y
_atom_site_fract_z
_atom_site_U_iso_or_equiv
_atom_site_adp_type
_atom_site_occupancy
_atom_site_site_symmetry_order
_atom_site_calc_flag
_atom_site_refinement_flags_posn
_atom_site_refinement_flags_adp
Rh1 Rh 0.27191(2) 0.18936(2) 0.36274(2) 0.01912(8) Uani 1 1 d . .
P1 P 0.45910(8) 0.25370(5) 0.36236(6) 0.02525(19) Uani 1 1 d . .
P2 P 0.28748(8) 0.10112(5) 0.23322(6) 0.02453(18) Uani 1 1 d . .
Cl1 Cl 0.19212(8) 0.28835(5) 0.23879(6) 0.02988(18) Uani 1 1 d . .
C1 C 0.1636(3) 0.2377(2) 0.4774(2) 0.0262(7) Uani 1 1 d . .
C2 C 0.2728(3) 0.20396(19) 0.5284(2) 0.0248(7) Uani 1 1 d . .
C3 C 0.2781(3) 0.11791(19) 0.4993(2) 0.0227(6) Uani 1 1 d . .
C4 C 0.1638(3) 0.0973(2) 0.4414(2) 0.0267(7) Uani 1 1 d . .
C5 C 0.0962(3) 0.1714(2) 0.4238(2) 0.0272(7) Uani 1 1 d . .
C6 C 0.1196(3) 0.3245(2) 0.4824(3) 0.0330(8) Uani 1 1 d . .
H6A H 0.1828 0.3583 0.5206 0.049 Uiso 1 1 calc R U
H6B H 0.0453 0.3256 0.5149 0.049 Uiso 1 1 calc R U
H6C H 0.1019 0.3470 0.4151 0.049 Uiso 1 1 calc R U
C7 C 0.3557(3) 0.2448(2) 0.6091(2) 0.0326(8) Uani 1 1 d . .
H7A H 0.3452 0.3050 0.6042 0.049 Uiso 1 1 calc R U
H7B H 0.4406 0.2306 0.6023 0.049 Uiso 1 1 calc R U
H7C H 0.3360 0.2258 0.6736 0.049 Uiso 1 1 calc R U
C8 C 0.3711(3) 0.0560(2) 0.5420(2) 0.0296(7) Uani 1 1 d . .
H8A H 0.3404 0.0264 0.5967 0.044 Uiso 1 1 calc R U
H8B H 0.4471 0.0846 0.5669 0.044 Uiso 1 1 calc R U
H8C H 0.3868 0.0163 0.4905 0.044 Uiso 1 1 calc R U
C9 C 0.1216(3) 0.0100(2) 0.4189(3) 0.0343(8) Uani 1 1 d . .
H9A H 0.1049 -0.0171 0.4802 0.052 Uiso 1 1 calc R U
H9B H 0.1854 -0.0206 0.3903 0.052 Uiso 1 1 calc R U
H9C H 0.0470 0.0109 0.3714 0.052 Uiso 1 1 calc R U
C10 C -0.0295(3) 0.1805(2) 0.3679(3) 0.0363(8) Uani 1 1 d . .
H10A H -0.0488 0.1317 0.3260 0.054 Uiso 1 1 calc R U
H10B H -0.0326 0.2302 0.3263 0.054 Uiso 1 1 calc R U
H10C H -0.0893 0.1855 0.4152 0.054 Uiso 1 1 calc R U
C11 C 0.4492(3) 0.35769(19) 0.4119(3) 0.0365(8) Uani 1 1 d . .
H11A H 0.5272 0.3863 0.4102 0.055 Uiso 1 1 calc R U
H11B H 0.4310 0.3545 0.4806 0.055 Uiso 1 1 calc R U
H11C H 0.3841 0.3883 0.3716 0.055 Uiso 1 1 calc R U
C12 C 0.5902(3) 0.2057(2) 0.4352(3) 0.0333(8) Uani 1 1 d . .
H12A H 0.6612 0.2423 0.4366 0.050 Uiso 1 1 calc R U
H12B H 0.6080 0.1527 0.4051 0.050 Uiso 1 1 calc R U
H12C H 0.5720 0.1964 0.5031 0.050 Uiso 1 1 calc R U
C13 C 0.5200(3) 0.2749(2) 0.2467(3) 0.0385(8) Uani 1 1 d . .
H13A H 0.4536 0.2925 0.1962 0.058 Uiso 1 1 calc R U
H13B H 0.5581 0.2247 0.2242 0.058 Uiso 1 1 calc R U
H13C H 0.5812 0.3191 0.2573 0.058 Uiso 1 1 calc R U
C14 C 0.3572(4) 0.1352(3) 0.1273(3) 0.0474(10) Uani 1 1 d . .
H14A H 0.3363 0.0966 0.0721 0.071 Uiso 1 1 calc R U
H14B H 0.4460 0.1370 0.1445 0.071 Uiso 1 1 calc R U
H14C H 0.3271 0.1907 0.1075 0.071 Uiso 1 1 calc R U
C15 C 0.1363(3) 0.0724(2) 0.1758(3) 0.0372(8) Uani 1 1 d . .
H15A H 0.0908 0.1223 0.1529 0.056 Uiso 1 1 calc R U
H15B H 0.0931 0.0434 0.2244 0.056 Uiso 1 1 calc R U
H15C H 0.1432 0.0358 0.1192 0.056 Uiso 1 1 calc R U
C16 C 0.3705(3) 0.00526(19) 0.2619(3) 0.0331(8) Uani 1 1 d . .
H16A H 0.3631 -0.0301 0.2028 0.050 Uiso 1 1 calc R U
H16B H 0.3365 -0.0235 0.3157 0.050 Uiso 1 1 calc R U
H16C H 0.4569 0.0177 0.2827 0.050 Uiso 1 1 calc R U
C99 C 0.8347(3) 0.43890(18) 0.3476(2) 0.0239(6) Uani 1 1 d . .
F1 F 0.77277(18) 0.37815(12) 0.38616(15) 0.0388(5) Uani 1 1 d . .
F2 F 0.90017(17) 0.40296(11) 0.28365(14) 0.0316(4) Uani 1 1 d . .
F3 F 0.91358(17) 0.47036(11) 0.42057(14) 0.0338(5) Uani 1 1 d . .
S1 S 0.73338(7) 0.51836(5) 0.28874(7) 0.02933(19) Uani 1 1 d . .
O1 O 0.6617(2) 0.47411(15) 0.21033(19) 0.0403(6) Uani 1 1 d . .
O2 O 0.6683(2) 0.54433(16) 0.3686(2) 0.0465(7) Uani 1 1 d . .
O3 O 0.8173(2) 0.57807(14) 0.25707(19) 0.0384(6) Uani 1 1 d . .

loop_
_atom_site_aniso_label
_atom_site_aniso_U_11
_atom_site_aniso_U_22
_atom_site_aniso_U_33
_atom_site_aniso_U_23
_atom_site_aniso_U_13
_atom_site_aniso_U_12
Rh1 0.01803(13) 0.01807(12) 0.02017(13) -0.00110(9) -0.00183(9) 0.00244(9)
P1 0.0236(4) 0.0207(4) 0.0303(4) -0.0024(3) -0.0008(3) -0.0014(3)
P2 0.0262(5) 0.0235(4) 0.0234(4) -0.0042(3) 0.0013(3) -0.0010(3)
Cl1 0.0324(5) 0.0258(4) 0.0292(4) 0.0052(3) -0.0048(3) 0.0046(3)
C1 0.0245(17) 0.0310(17) 0.0229(16) -0.0019(13) 0.0018(13) 0.0080(13)
C2 0.0260(17) 0.0284(16) 0.0199(15) 0.0002(12) 0.0021(13) 0.0064(12)
C3 0.0218(16) 0.0268(16) 0.0200(15) 0.0037(12) 0.0047(12) 0.0035(12)
C4 0.0196(16) 0.0309(16) 0.0304(17) 0.0021(14) 0.0058(13) 0.0014(13)
C5 0.0173(16) 0.0336(17) 0.0307(17) 0.0009(14) 0.0037(13) 0.0028(12)
C6 0.033(2) 0.0340(18) 0.0311(18) -0.0062(14) -0.0005(15) 0.0146(14)
C7 0.033(2) 0.0403(19) 0.0227(16) -0.0049(14) -0.0038(14) 0.0087(15)
C8 0.0292(18) 0.0323(17) 0.0267(17) 0.0036(14) 0.0015(14) 0.0105(14)
C9 0.0243(18) 0.0315(17) 0.047(2) 0.0073(16) 0.0042(16) -0.0067(14)
C10 0.0221(18) 0.042(2) 0.043(2) -0.0013(17) -0.0023(15) 0.0068(14)
C11 0.035(2) 0.0211(16) 0.052(2) -0.0058(16) 0.0001(17) -0.0046(14)
C12 0.0211(18) 0.0346(18) 0.042(2) -0.0017(15) -0.0034(15) 0.0005(13)
C13 0.036(2) 0.039(2) 0.041(2) -0.0021(17) 0.0092(17) -0.0123(16)
C14 0.068(3) 0.048(2) 0.0274(19) -0.0104(17) 0.0125(19) -0.015(2)
C15 0.035(2) 0.0339(18) 0.038(2) -0.0091(16) -0.0109(16) -0.0013(15)
C16 0.0293(19) 0.0268(17) 0.043(2) -0.0097(15) 0.0048(15) 0.0044(14)
C99 0.0219(16) 0.0223(14) 0.0268(16) 0.0008(13) 0.0006(13) -0.0043(12)
F1 0.0390(12) 0.0350(11) 0.0412(12) 0.0112(9) 0.0007(10) -0.0114(9)
F2 0.0310(11) 0.0303(10) 0.0336(11) -0.0016(8) 0.0044(8) 0.0069(8)
F3 0.0342(11) 0.0353(10) 0.0282(10) -0.0008(8) -0.0095(8) -0.0048(8)
S1 0.0220(4) 0.0244(4) 0.0398(5) -0.0014(3) -0.0035(3) 0.0031(3)
O1 0.0325(14) 0.0354(13) 0.0471(15) -0.0013(12) -0.0170(12) 0.0012(11)
O2 0.0319(15) 0.0455(15) 0.0639(19) -0.0173(14) 0.0127(13) 0.0054(12)
O3 0.0356(15) 0.0267(12) 0.0503(16) 0.0108(11) -0.0047(12) -0.0017(10)

loop_
_atom_type_symbol
_atom_type_description
_atom_type_scat_dispersion_real
_atom_type_scat_dispersion_imag
_atom_type_scat_source
C C 0.0033 0.0016 'International Tables Vol C Tables 4.2.6.8 and 6.1.1.4'
H H 0.0000 0.0000 'International Tables Vol C Tables 4.2.6.8 and 6.1.1.4'
O O 0.0106 0.0060 'International Tables Vol C Tables 4.2.6.8 and 6.1.1.4'
F F 0.0171 0.0103 'International Tables Vol C Tables 4.2.6.8 and 6.1.1.4'
P P 0.1023 0.0942 'International Tables Vol C Tables 4.2.6.8 and 6.1.1.4'
S S 0.1246 0.1234 'International Tables Vol C Tables 4.2.6.8 and 6.1.1.4'
Rh Rh -1.1178 0.9187 'International Tables Vol C Tables 4.2.6.8 and 6.1.1.4'
Cl Cl 0.1484 0.1585 'International Tables Vol C Tables 4.2.6.8 and 6.1.1.4'

loop_
_geom_angle_atom_site_label_1
_geom_angle_atom_site_label_2
_geom_angle_atom_site_label_3
_geom_angle
C3 Rh1 C1 63.30(11)
C3 Rh1 C5 63.12(11)
C1 Rh1 C5 38.00(12)
C3 Rh1 C4 37.80(11)
C1 Rh1 C4 62.35(12)
C5 Rh1 C4 36.78(11)
C3 Rh1 C2 38.01(11)
C1 Rh1 C2 36.93(11)
C5 Rh1 C2 62.39(12)
C4 Rh1 C2 62.22(12)
C3 Rh1 P2 109.12(9)
C1 Rh1 P2 149.05(9)
C5 Rh1 P2 111.08(9)
C4 Rh1 P2 92.83(9)
C2 Rh1 P2 147.04(8)
C3 Rh1 P1 107.95(8)
C1 Rh1 P1 113.83(9)
C5 Rh1 P1 151.81(9)
C4 Rh1 P1 145.35(8)
C2 Rh1 P1 93.68(9)
P2 Rh1 P1 97.11(3)
C3 Rh1 Cl1 156.48(8)
C1 Rh1 Cl1 94.33(9)
C5 Rh1 Cl1 95.06(9)
C4 Rh1 Cl1 126.84(9)
C2 Rh1 Cl1 125.60(8)
P2 Rh1 Cl1 86.11(4)
P1 Rh1 Cl1 87.03(4)
C11 P1 C13 101.07(17)
C11 P1 C12 105.85(17)
C13 P1 C12 101.18(18)
C11 P1 Rh1 108.56(12)
C13 P1 Rh1 121.00(12)
C12 P1 Rh1 117.19(12)
C14 P2 C15 101.43(19)
C14 P2 C16 100.18(19)
C15 P2 C16 106.67(16)
C14 P2 Rh1 120.35(13)
C15 P2 Rh1 109.61(12)
C16 P2 Rh1 116.80(12)
C2 C1 C5 108.2(3)
C2 C1 C6 126.9(3)
C5 C1 C6 124.8(3)
C2 C1 Rh1 73.05(18)
C5 C1 Rh1 71.04(18)
C6 C1 Rh1 124.8(2)
C1 C2 C3 107.2(3)
C1 C2 C7 126.4(3)
C3 C2 C7 125.7(3)
C1 C2 Rh1 70.01(18)
C3 C2 Rh1 67.84(16)
C7 C2 Rh1 134.6(2)
C4 C3 C2 108.0(3)
C4 C3 C8 124.6(3)
C2 C3 C8 125.7(3)
C4 C3 Rh1 74.15(17)
C2 C3 Rh1 74.14(17)
C8 C3 Rh1 129.1(2)
C5 C4 C3 107.7(3)
C5 C4 C9 128.0(3)
C3 C4 C9 123.8(3)
C5 C4 Rh1 70.24(19)
C3 C4 Rh1 68.05(17)
C9 C4 Rh1 133.6(2)
C4 C5 C1 108.3(3)
C4 C5 C10 127.0(3)
C1 C5 C10 124.4(3)
C4 C5 Rh1 72.98(18)
C1 C5 Rh1 70.97(18)
C10 C5 Rh1 126.4(2)
F2 C99 F3 107.1(3)
F2 C99 F1 106.4(2)
F3 C99 F1 107.8(2)
F2 C99 S1 112.0(2)
F3 C99 S1 111.4(2)
F1 C99 S1 111.8(2)
O1 S1 O2 115.08(17)
O1 S1 O3 115.28(16)
O2 S1 O3 115.62(16)
O1 S1 C99 103.04(14)
O2 S1 C99 102.28(16)
O3 S1 C99 102.71(14)

loop_
_geom_bond_atom_site_label_1
_geom_bond_atom_site_label_2
_geom_bond_distance
Rh1 C3 2.178(3)
Rh1 C1 2.222(3)
Rh1 C5 2.223(3)
Rh1 C4 2.259(3)
Rh1 C2 2.262(3)
Rh1 P2 2.2876(11)
Rh1 P1 2.3141(12)
Rh1 Cl1 2.4064(10)
P1 C11 1.817(3)
P1 C13 1.818(4)
P1 C12 1.820(3)
P2 C14 1.803(4)
P2 C15 1.811(3)
P2 C16 1.816(3)
C1 C2 1.421(4)
C1 C5 1.447(5)
C1 C6 1.488(4)
C2 C3 1.448(4)
C2 C7 1.490(4)
C3 C4 1.439(4)
C3 C8 1.498(4)
C4 C5 1.414(4)
C4 C9 1.503(4)
C5 C10 1.503(5)
C99 F2 1.331(4)
C99 F3 1.334(3)
C99 F1 1.340(3)
C99 S1 1.820(3)
S1 O1 1.435(2)
S1 O2 1.437(3)
S1 O3 1.440(3)

loop_
_geom_hbond_atom_site_label_D
_geom_hbond_atom_site_label_H
_geom_hbond_atom_site_label_A
_geom_hbond_distance_DH
_geom_hbond_distance_HA
_geom_hbond_distance_DA
_geom_hbond_angle_DHA
_geom_hbond_site_symmetry_A
C9 H9C O1 0.98 2.50 3.437(4) 160.0 2_545
C7 H7A O2 0.98 2.47 3.432(5) 167.5 3_666
